data_1507072
loop_
_publ_author_name
'Nummelin, Sami'
'Falabu, Desz\"o'
'Shivanyuk, Alexander'
'Rissanen, Kari'

_publ_section_title
;
 Alkoxy-, acyloxy-, and bromomethylation of resorcinarenes.
;
_journal_issue 17
_journal_name_full 'Organic letters'
_journal_page_first 2869
_journal_page_last 2872
_journal_paper_doi 10.1021/ol049179z
_journal_volume 6
_journal_year 2004
_chemical_formula_sum 'C61.75 H66.5 Br4 Cl11.5 O16'
_chemical_formula_weight 1791.96
_chemical_name_systematic
;
 ?
;
_space_group_IT_number 19
_symmetry_cell_setting orthorhombic
_symmetry_space_group_name_Hall 'P 2ac 2ab'
_symmetry_space_group_name_H-M 'P 21 21 21'
_atom_sites_solution_hydrogens geom
_atom_sites_solution_primary direct
_atom_sites_solution_secondary difmap
_audit_creation_method SHELXL-97
_cell_angle_alpha 90.00
_cell_angle_beta 90.00
_cell_angle_gamma 90.00
_cell_formula_units_Z 8
_cell_length_a 18.0215(2)
_cell_length_b 24.0218(3)
_cell_length_c 36.5073(4)
_cell_measurement_reflns_used all
_cell_measurement_temperature 173(2)
_cell_volume 15804.3(3)
_computing_structure_refinement 'SHELXL-97 (Sheldrick, 1997)'
_diffrn_ambient_temperature 173(2)
_diffrn_measured_fraction_theta_full 0.995
_diffrn_measured_fraction_theta_max 0.995
_diffrn_measurement_device_type 'Kappa CCD'
_diffrn_radiation_monochromator graphite
_diffrn_radiation_source 'fine-focus sealed tube'
_diffrn_radiation_type MoK\a
_diffrn_radiation_wavelength 0.71073
_diffrn_reflns_av_R_equivalents 0.0000
_diffrn_reflns_av_sigmaI/netI 0.0637
_diffrn_reflns_limit_h_max 21
_diffrn_reflns_limit_h_min -21
_diffrn_reflns_limit_k_max 28
_diffrn_reflns_limit_k_min -28
_diffrn_reflns_limit_l_max 43
_diffrn_reflns_limit_l_min -43
_diffrn_reflns_number 27843
_diffrn_reflns_theta_full 25.03
_diffrn_reflns_theta_max 25.03
_diffrn_reflns_theta_min 2.92
_exptl_absorpt_coefficient_mu 2.484
_exptl_absorpt_correction_type none
_exptl_crystal_colour colorless
_exptl_crystal_density_diffrn 1.506
_exptl_crystal_density_method 'not measured'
_exptl_crystal_description block
_exptl_crystal_F_000 7204
_exptl_crystal_size_max 0.2
_exptl_crystal_size_mid 0.2
_exptl_crystal_size_min 0.1
_refine_diff_density_max 1.043
_refine_diff_density_min -0.870
_refine_diff_density_rms 0.103
_refine_ls_abs_structure_details 'Flack H D (1983), Acta Cryst. A39, 876-881'
_refine_ls_abs_structure_Flack 0.510(10)
_refine_ls_extinction_method none
_refine_ls_goodness_of_fit_ref 1.019
_refine_ls_hydrogen_treatment mixed
_refine_ls_matrix_type fullcycle
_refine_ls_number_parameters 1715
_refine_ls_number_reflns 27843
_refine_ls_number_restraints 12
_refine_ls_restrained_S_all 1.020
_refine_ls_R_factor_all 0.1125
_refine_ls_R_factor_gt 0.0785
_refine_ls_shift/su_max 0.001
_refine_ls_shift/su_mean 0.000
_refine_ls_structure_factor_coef Fsqd
_refine_ls_weighting_details 'calc w=1/[\s^2^(Fo^2^)+(0.1231P)^2^+49.9093P] where P=(Fo^2^+2Fc^2^)/3'
_refine_ls_weighting_scheme calc
_refine_ls_wR_factor_gt 0.2057
_refine_ls_wR_factor_ref 0.2279
_reflns_number_gt 20462
_reflns_number_total 27843
_reflns_threshold_expression >2sigma(I)
_cod_data_source_file ol049179zsi20040505_071334.cif
_cod_data_source_block als039
_cod_original_sg_symbol_H-M P212121
_cod_original_formula_sum 'C123.50 H133 Br8 Cl23 O32'
_cod_database_code 1507072

loop_
_symmetry_equiv_pos_as_xyz
'x, y, z'
'-x+1/2, -y, z+1/2'
'x+1/2, -y+1/2, -z'
'-x, y+1/2, -z+1/2'

loop_
_atom_site_label
_atom_site_type_symbol
_atom_site_fract_x
_atom_site_fract_y
_atom_site_fract_z
_atom_site_U_iso_or_equiv
_atom_site_adp_type
_atom_site_occupancy
_atom_site_symmetry_multiplicity
_atom_site_calc_flag
_atom_site_refinement_flags
Br1A Br 0.74459(6) 0.28147(3) 0.18952(2) 0.0440(2) Uani 1 1 d .
Br1B Br 0.74740(6) 0.71228(3) 0.19318(2) 0.0448(2) Uani 1 1 d .
Br1C Br 0.37797(8) 0.49153(11) 0.22830(4) 0.1187(7) Uani 1 1 d D
Br1D Br 1.19467(7) 0.51938(8) 0.31336(5) 0.1066(6) Uani 1 1 d D
Cl1 Cl 0.67000(14) 0.49457(11) 0.21094(7) 0.0588(6) Uani 1 1 d .
Cl2 Cl 0.5414(3) 0.5133(3) 0.16612(11) 0.157(3) Uani 1 1 d .
Cl3 Cl 0.85978(17) 0.50089(13) 0.21368(7) 0.0716(7) Uani 1 1 d .
Cl4 Cl 1.01430(19) 0.49735(19) 0.18985(10) 0.0977(10) Uani 1 1 d .
Cl5 Cl 0.95279(18) -0.00419(17) -0.06744(9) 0.0899(9) Uani 1 1 d .
Cl6 Cl 1.10220(18) -0.00281(19) -0.03880(13) 0.1070(12) Uani 1 1 d .
Cl7 Cl 0.6108(3) 0.34532(18) 0.12269(12) 0.1038(12) Uani 1 1 d .
Cl8 Cl 0.6577(2) 0.26794(17) -0.02922(11) 0.0982(12) Uani 1 1 d .
Cl9 Cl 0.6527(3) 0.36541(18) 0.01649(15) 0.1122(14) Uani 1 1 d .
Cl10 Cl 0.4562(3) 0.3735(4) 0.12961(18) 0.198(4) Uani 1 1 d .
Cl11 Cl 1.1489(3) -0.1409(2) -0.01898(16) 0.1338(18) Uani 1 1 d .
Cl12 Cl 0.4628(3) -0.0025(2) 0.06924(12) 0.1327(16) Uani 1 1 d .
Cl13 Cl 0.7341(4) 0.7917(2) 0.33471(13) 0.155(2) Uani 1 1 d .
Cl14 Cl 1.1626(3) -0.2082(3) 0.04422(16) 0.172(3) Uani 1 1 d .
Cl15 Cl 0.7042(4) 0.8405(2) 0.26576(15) 0.144(2) Uani 1 1 d .
Cl16 Cl 0.6246(3) -0.00493(18) 0.0806(2) 0.179(3) Uani 1 1 d .
Cl17 Cl 0.9596(3) -0.1454(3) -0.12035(16) 0.155(2) Uani 1 1 d .
Cl18 Cl 1.1186(2) -0.15814(18) -0.12499(11) 0.0965(11) Uani 1 1 d .
Cl19 Cl 1.2149(4) 0.6497(2) 0.23546(16) 0.155(2) Uani 1 1 d .
Cl20 Cl 1.2818(4) 0.6943(3) 0.17096(15) 0.154(2) Uani 1 1 d .
Cl21 Cl 0.7617(3) 0.4908(3) 0.40857(13) 0.1342(17) Uani 1 1 d .
Cl22 Cl 0.6988(3) 0.5016(6) 0.47971(14) 0.247(5) Uani 1 1 d .
Cl23 Cl 0.7417(9) -0.0032(7) -0.1186(3) 0.113(5) Uani 0.30 1 d PD
Cl3A Cl 0.7885(19) -0.0163(18) -0.1334(10) 0.188(16) Uiso 0.20 1 d PD
Cl24 Cl 0.6962(6) 0.0544(5) -0.1789(3) 0.138(4) Uani 0.50 1 d PD
CXX1 C 0.7827(7) 0.4831(6) 0.4570(3) 0.233(18) Uani 1 1 d .
HXX1 H 0.7966 0.4450 0.4626 0.279 Uiso 1 1 calc R
HXX2 H 0.8229 0.5076 0.4642 0.279 Uiso 1 1 calc R
CJ11 C 0.7197(7) -0.0065(6) -0.1647(3) 0.19(2) Uani 0.50 1 d PRD
HJ1A H 0.7622 -0.0198 -0.1785 0.229 Uiso 0.50 1 calc PR
HJ1B H 0.6791 -0.0324 -0.1684 0.229 Uiso 0.50 1 calc PR
CJ1 C 1.1276(7) -0.2065(6) 0.0023(3) 0.118(6) Uani 1 1 d R
HJ1A H 1.0742 -0.2115 0.0034 0.142 Uiso 1 1 calc R
HJ1B H 1.1482 -0.2367 -0.0121 0.142 Uiso 1 1 calc R
CX1 C 1.0446(12) -0.1252(9) -0.1012(5) 0.138(8) Uani 1 1 d .
HX1A H 1.0460 -0.1355 -0.0755 0.165 Uiso 1 1 calc R
HX1B H 1.0499 -0.0851 -0.1028 0.165 Uiso 1 1 calc R
CZZ1 C 1.2416(8) 0.7084(6) 0.2131(4) 0.090(4) Uani 1 1 d .
HZZ1 H 1.2768 0.7285 0.2282 0.108 Uiso 1 1 calc R
HZZ2 H 1.1986 0.7321 0.2095 0.108 Uiso 1 1 calc R
CJ2 C 0.7326(7) 0.7798(5) 0.2882(4) 0.077(3) Uani 1 1 d .
HJ2A H 0.6986 0.7497 0.2826 0.092 Uiso 1 1 calc R
HJ2B H 0.7817 0.7692 0.2798 0.092 Uiso 1 1 calc R
CW2 C 0.5728(6) 0.4924(5) 0.2077(3) 0.065(3) Uani 1 1 d .
HW2A H 0.5561 0.4546 0.2122 0.078 Uiso 1 1 calc R
HW2B H 0.5517 0.5161 0.2264 0.078 Uiso 1 1 calc R
CJ3 C 0.5413(7) -0.0057(5) 0.1006(3) 0.080(3) Uani 1 1 d .
HJ3A H 0.5381 0.0257 0.1172 0.096 Uiso 1 1 calc R
HJ3B H 0.5371 -0.0394 0.1151 0.096 Uiso 1 1 calc R
CW3 C 0.9225(6) 0.4932(5) 0.1765(3) 0.062(3) Uani 1 1 d .
HW3A H 0.9140 0.4574 0.1649 0.075 Uiso 1 1 calc R
HW3B H 0.9126 0.5220 0.1585 0.075 Uiso 1 1 calc R
CW4 C 1.0090(6) -0.0044(6) -0.0281(3) 0.073(3) Uani 1 1 d .
HW4A H 0.9970 0.0278 -0.0131 0.088 Uiso 1 1 calc R
HW4B H 0.9986 -0.0375 -0.0138 0.088 Uiso 1 1 calc R
CW5 C 0.6265(7) 0.2987(6) 0.0116(3) 0.074(3) Uani 1 1 d .
HW5A H 0.5727 0.2968 0.0123 0.088 Uiso 1 1 calc R
HW5B H 0.6453 0.2774 0.0322 0.088 Uiso 1 1 calc R
CW6 C 0.5271(15) 0.3757(9) 0.1013(5) 0.176(12) Uani 1 1 d .
HW6A H 0.5370 0.4141 0.0946 0.211 Uiso 1 1 calc R
HW6B H 0.5151 0.3552 0.0792 0.211 Uiso 1 1 calc R
O101 O 0.8856(3) 0.3744(2) 0.23800(16) 0.0324(13) Uani 1 1 d .
O102 O 0.6213(3) 0.3686(2) 0.24419(15) 0.0310(12) Uani 1 1 d .
O103 O 0.4706(3) 0.3868(2) 0.29381(15) 0.0351(13) Uani 1 1 d .
O104 O 0.4572(3) 0.5860(2) 0.29009(16) 0.0400(14) Uani 1 1 d .
O105 O 0.6139(3) 0.6167(2) 0.24304(15) 0.0304(12) Uani 1 1 d .
O106 O 0.8795(3) 0.6248(2) 0.24456(16) 0.0329(13) Uani 1 1 d .
O107 O 1.0364(3) 0.6057(2) 0.29314(15) 0.0367(14) Uani 1 1 d .
O108 O 1.0496(3) 0.4072(3) 0.28558(17) 0.0435(16) Uani 1 1 d .
O109 O 0.9111(3) 0.2865(3) 0.25498(18) 0.0458(15) Uani 1 1 d .
O110 O 0.6071(3) 0.2799(3) 0.26300(17) 0.0421(14) Uani 1 1 d .
O111 O 0.4201(5) 0.3854(3) 0.34929(19) 0.064(2) Uani 1 1 d .
O112 O 0.4073(4) 0.5914(3) 0.3464(2) 0.062(2) Uani 1 1 d .
O113 O 0.5900(3) 0.7048(3) 0.26053(17) 0.0436(15) Uani 1 1 d .
O114 O 0.8967(3) 0.7132(3) 0.26297(18) 0.0455(15) Uani 1 1 d .
O115 O 1.0636(4) 0.6131(3) 0.35337(18) 0.0462(16) Uani 1 1 d .
O116 O 1.0866(4) 0.3940(3) 0.3436(2) 0.061(2) Uani 1 1 d .
C10A C 0.9035(5) 0.3757(4) 0.3555(3) 0.044(2) Uani 1 1 d .
H10A H 0.9514 0.3851 0.3660 0.053 Uiso 1 1 calc R
H10B H 0.8659 0.3968 0.3685 0.053 Uiso 1 1 calc R
C10B C 0.8892(6) 0.3144(4) 0.3609(3) 0.067(3) Uani 1 1 d .
H10C H 0.8418 0.3049 0.3506 0.101 Uiso 1 1 calc R
H10D H 0.8894 0.3059 0.3866 0.101 Uiso 1 1 calc R
H10E H 0.9274 0.2934 0.3488 0.101 Uiso 1 1 calc R
C10C C 0.6274(5) 0.3809(4) 0.3633(2) 0.043(2) Uani 1 1 d .
H10F H 0.6625 0.4086 0.3720 0.051 Uiso 1 1 calc R
H10G H 0.5800 0.3883 0.3750 0.051 Uiso 1 1 calc R
C10D C 0.6542(6) 0.3234(4) 0.3746(3) 0.058(3) Uani 1 1 d .
H10H H 0.6196 0.2959 0.3662 0.087 Uiso 1 1 calc R
H10I H 0.6581 0.3216 0.4008 0.087 Uiso 1 1 calc R
H10J H 0.7020 0.3164 0.3639 0.087 Uiso 1 1 calc R
C10E C 0.6062(6) 0.6079(4) 0.3625(3) 0.052(3) Uani 1 1 d .
C10F C 0.6262(6) 0.6677(5) 0.3722(3) 0.067(3) Uani 1 1 d .
H10K H 0.6786 0.6732 0.3689 0.101 Uiso 1 1 calc R
H10L H 0.6134 0.6748 0.3973 0.101 Uiso 1 1 calc R
H10M H 0.5994 0.6927 0.3566 0.101 Uiso 1 1 calc R
C10G C 0.8825(6) 0.6094(4) 0.3643(3) 0.048(2) Uani 1 1 d .
H10K H 0.9304 0.6009 0.3751 0.057 Uiso 1 1 calc R
H10L H 0.8470 0.5823 0.3733 0.057 Uiso 1 1 calc R
C10H C 0.8581(8) 0.6680(5) 0.3767(4) 0.088(5) Uani 1 1 d .
H10N H 0.8958 0.6946 0.3703 0.133 Uiso 1 1 calc R
H10O H 0.8509 0.6682 0.4027 0.133 Uiso 1 1 calc R
H10P H 0.8125 0.6778 0.3647 0.133 Uiso 1 1 calc R
C101 C 0.9026(4) 0.3924(3) 0.3147(2) 0.0247(16) Uani 1 1 d .
H101 H 0.9353 0.3660 0.3022 0.030 Uiso 1 1 calc R
C102 C 0.8270(4) 0.3868(3) 0.2964(2) 0.0285(18) Uani 1 1 d .
C103 C 0.8217(4) 0.3754(3) 0.2598(2) 0.0283(18) Uani 1 1 d .
C104 C 0.7541(4) 0.3691(3) 0.24184(19) 0.0256(16) Uani 1 1 d .
C105 C 0.6899(4) 0.3723(3) 0.2633(2) 0.0258(17) Uani 1 1 d .
C106 C 0.6898(5) 0.3836(3) 0.3006(2) 0.0263(17) Uani 1 1 d .
C107 C 0.7610(5) 0.3914(3) 0.3170(2) 0.0297(17) Uani 1 1 d .
C108 C 0.6187(4) 0.3868(3) 0.3220(2) 0.0304(18) Uani 1 1 d .
H108 H 0.5874 0.3558 0.3138 0.036 Uiso 1 1 calc R
C109 C 0.5771(4) 0.4402(3) 0.3130(2) 0.0307(18) Uani 1 1 d .
C110 C 0.5035(4) 0.4393(3) 0.3010(2) 0.0273(17) Uani 1 1 d .
C111 C 0.4620(4) 0.4863(3) 0.2945(2) 0.0320(18) Uani 1 1 d D
C112 C 0.4961(4) 0.5367(3) 0.2995(2) 0.0320(19) Uani 1 1 d .
C113 C 0.5688(4) 0.5422(3) 0.3121(2) 0.0265(17) Uani 1 1 d .
C114 C 0.6078(4) 0.4917(3) 0.31816(19) 0.0274(16) Uani 1 1 d .
C115 C 0.6035(5) 0.5984(3) 0.3198(2) 0.0317(18) Uani 1 1 d .
H115 H 0.5703 0.6267 0.3096 0.038 Uiso 1 1 calc R
C116 C 0.6790(4) 0.6051(3) 0.3008(2) 0.0294(18) Uani 1 1 d .
C117 C 0.6811(4) 0.6167(3) 0.2634(2) 0.0248(17) Uani 1 1 d .
C118 C 0.7471(5) 0.6223(3) 0.2443(2) 0.0302(17) Uani 1 1 d .
C119 C 0.8129(4) 0.6205(3) 0.2649(2) 0.0291(18) Uani 1 1 d .
C120 C 0.8142(4) 0.6081(3) 0.3020(2) 0.0254(17) Uani 1 1 d .
C121 C 0.7455(5) 0.6004(3) 0.3197(2) 0.0297(17) Uani 1 1 d .
C122 C 0.8880(5) 0.6047(3) 0.3228(2) 0.035(2) Uani 1 1 d .
H122 H 0.9184 0.6360 0.3144 0.042 Uiso 1 1 calc R
C123 C 0.9294(4) 0.5515(3) 0.3123(2) 0.0310(18) Uani 1 1 d .
C124 C 1.0022(4) 0.5531(3) 0.2997(2) 0.0295(18) Uani 1 1 d .
C125 C 1.0422(4) 0.5058(4) 0.2908(2) 0.0354(18) Uani 1 1 d .
C126 C 1.0091(5) 0.4564(3) 0.2954(2) 0.036(2) Uani 1 1 d .
C127 C 0.9372(4) 0.4499(3) 0.3090(2) 0.0275(17) Uani 1 1 d .
C128 C 0.8983(4) 0.4985(3) 0.31645(17) 0.0260(14) Uani 1 1 d .
C129 C 0.9267(5) 0.3259(3) 0.2356(3) 0.035(2) Uani 1 1 d .
C130 C 0.9868(5) 0.3313(4) 0.2102(3) 0.051(3) Uani 1 1 d .
H13A H 1.0181 0.2990 0.2117 0.076 Uiso 1 1 calc R
H13B H 1.0152 0.3639 0.2160 0.076 Uiso 1 1 calc R
H13C H 0.9674 0.3345 0.1858 0.076 Uiso 1 1 calc R
C131 C 0.7501(5) 0.3608(3) 0.2011(2) 0.0343(18) Uani 1 1 d .
H13D H 0.7938 0.3769 0.1897 0.041 Uiso 1 1 calc R
H13E H 0.7067 0.3797 0.1915 0.041 Uiso 1 1 calc R
C132 C 0.5856(5) 0.3182(4) 0.2454(2) 0.035(2) Uani 1 1 d .
C133 C 0.5211(5) 0.3187(4) 0.2187(3) 0.046(2) Uani 1 1 d .
H13D H 0.4930 0.2850 0.2214 0.069 Uiso 1 1 calc R
H13E H 0.5397 0.3212 0.1942 0.069 Uiso 1 1 calc R
H13F H 0.4899 0.3501 0.2237 0.069 Uiso 1 1 calc R
C134 C 0.4361(5) 0.3605(4) 0.3217(3) 0.042(2) Uani 1 1 d .
C135 C 0.4199(8) 0.3000(5) 0.3138(3) 0.080(4) Uani 1 1 d .
H13G H 0.3981 0.2829 0.3350 0.121 Uiso 1 1 calc R
H13H H 0.4652 0.2811 0.3077 0.121 Uiso 1 1 calc R
H13I H 0.3859 0.2974 0.2936 0.121 Uiso 1 1 calc R
C136 C 0.3825(4) 0.4823(4) 0.2810(2) 0.045(2) Uani 1 1 d D
H13J H 0.3528 0.5108 0.2928 0.054 Uiso 1 1 calc R
H13K H 0.3621 0.4463 0.2877 0.054 Uiso 1 1 calc R
C137 C 0.4157(5) 0.6102(4) 0.3175(3) 0.048(2) Uani 1 1 d D
C138 C 0.3830(9) 0.6640(5) 0.3023(4) 0.097(5) Uani 1 1 d D
H13J H 0.3299 0.6617 0.3026 0.146 Uiso 1 1 calc R
H13K H 0.4000 0.6695 0.2777 0.146 Uiso 1 1 calc R
H13L H 0.3987 0.6947 0.3173 0.146 Uiso 1 1 calc R
C139 C 0.5742(5) 0.6654(4) 0.2423(2) 0.035(2) Uani 1 1 d .
C140 C 0.5103(5) 0.6602(4) 0.2175(3) 0.044(2) Uani 1 1 d .
H14A H 0.4778 0.6914 0.2208 0.065 Uiso 1 1 calc R
H14B H 0.4840 0.6264 0.2228 0.065 Uiso 1 1 calc R
H14C H 0.5274 0.6594 0.1926 0.065 Uiso 1 1 calc R
C141 C 0.7478(5) 0.6324(3) 0.2041(2) 0.0294(17) Uani 1 1 d .
H14D H 0.7046 0.6150 0.1930 0.035 Uiso 1 1 calc R
H14E H 0.7917 0.6154 0.1935 0.035 Uiso 1 1 calc R
C142 C 0.9147(4) 0.6752(4) 0.2449(3) 0.035(2) Uani 1 1 d .
C143 C 0.9752(5) 0.6730(4) 0.2161(3) 0.050(3) Uani 1 1 d .
H14D H 1.0058 0.7056 0.2180 0.074 Uiso 1 1 calc R
H14E H 0.9530 0.6717 0.1922 0.074 Uiso 1 1 calc R
H14F H 1.0050 0.6404 0.2198 0.074 Uiso 1 1 calc R
C144 C 1.0637(5) 0.6329(4) 0.3230(3) 0.044(2) Uani 1 1 d .
C145 C 1.0910(7) 0.6897(5) 0.3132(4) 0.076(4) Uani 1 1 d .
H14G H 1.0495 0.7138 0.3087 0.114 Uiso 1 1 calc R
H14H H 1.1211 0.6875 0.2916 0.114 Uiso 1 1 calc R
H14I H 1.1200 0.7043 0.3331 0.114 Uiso 1 1 calc R
C146 C 1.1201(4) 0.5112(5) 0.2753(3) 0.054(3) Uani 1 1 d D
H14J H 1.1220 0.5434 0.2592 0.065 Uiso 1 1 calc R
H14K H 1.1313 0.4785 0.2608 0.065 Uiso 1 1 calc R
C147 C 1.0841(6) 0.3789(4) 0.3137(3) 0.055(3) Uani 1 1 d .
C148 C 1.1248(9) 0.3292(6) 0.2970(5) 0.116(7) Uani 1 1 d .
H14J H 1.1763 0.3384 0.2938 0.174 Uiso 1 1 calc R
H14K H 1.1032 0.3203 0.2737 0.174 Uiso 1 1 calc R
H14L H 1.1206 0.2977 0.3131 0.174 Uiso 1 1 calc R
Br2A Br 0.24111(5) 0.00139(6) -0.12133(3) 0.0640(3) Uani 1 1 d .
Br2B Br 1.02920(5) -0.00605(5) 0.07703(3) 0.0655(3) Uani 1 1 d .
Br2C Br 0.52990(9) -0.21754(5) 0.07533(3) 0.0813(4) Uani 1 1 d .
Br2D Br 0.55658(7) 0.21014(4) 0.08620(3) 0.0649(3) Uani 1 1 d .
O201 O 0.4627(3) -0.1248(2) -0.00146(16) 0.0381(14) Uani 1 1 d .
O202 O 0.6960(3) -0.1261(2) 0.05912(15) 0.0351(13) Uani 1 1 d .
O203 O 0.8725(3) -0.0997(2) 0.05853(15) 0.0346(13) Uani 1 1 d .
O204 O 0.8780(3) 0.0980(2) 0.05479(16) 0.0378(14) Uani 1 1 d .
O205 O 0.7039(3) 0.1190(2) 0.05961(15) 0.0329(13) Uani 1 1 d .
O206 O 0.4665(3) 0.1257(2) 0.00329(16) 0.0373(13) Uani 1 1 d .
O207 O 0.3623(3) 0.1009(2) -0.06847(15) 0.0369(14) Uani 1 1 d .
O208 O 0.3646(3) -0.0976(2) -0.07120(16) 0.0385(14) Uani 1 1 d .
O209 O 0.4629(5) -0.2133(3) -0.0212(2) 0.071(2) Uani 1 1 d .
O210 O 0.7364(4) -0.2134(3) 0.05047(17) 0.0544(17) Uani 1 1 d .
O211 O 0.9596(4) -0.1188(3) 0.0152(2) 0.0577(18) Uani 1 1 d .
O212 O 0.9626(4) 0.1128(3) 0.0109(2) 0.065(2) Uani 1 1 d .
O213 O 0.7481(4) 0.2065(3) 0.05232(17) 0.0544(17) Uani 1 1 d .
O214 O 0.4664(5) 0.2174(3) -0.0082(3) 0.093(3) Uani 1 1 d .
O215 O 0.3807(4) 0.1192(3) -0.12831(18) 0.0488(16) Uani 1 1 d .
O216 O 0.3864(4) -0.1121(3) -0.13168(18) 0.0520(17) Uani 1 1 d .
C20A C 0.5671(6) -0.1083(4) -0.1083(2) 0.042(2) Uani 1 1 d .
H20A H 0.6094 -0.0834 -0.1080 0.051 Uiso 1 1 calc R
H20B H 0.5343 -0.0963 -0.1279 0.051 Uiso 1 1 calc R
C20B C 0.5943(7) -0.1677(4) -0.1166(3) 0.065(3) Uani 1 1 d .
H20C H 0.6273 -0.1797 -0.0976 0.097 Uiso 1 1 calc R
H20D H 0.6200 -0.1679 -0.1396 0.097 Uiso 1 1 calc R
H20E H 0.5525 -0.1924 -0.1179 0.097 Uiso 1 1 calc R
C20C C 0.8173(5) -0.1178(4) -0.0440(2) 0.040(2) Uani 1 1 d D
H20F H 0.7984 -0.0910 -0.0616 0.048 Uiso 1 1 calc R
H20G H 0.8702 -0.1115 -0.0415 0.048 Uiso 1 1 calc R
C20D C 0.8049(6) -0.1755(4) -0.0587(3) 0.062(3) Uani 1 1 d .
H20H H 0.8361 -0.2013 -0.0458 0.093 Uiso 1 1 calc R
H20I H 0.8169 -0.1764 -0.0843 0.093 Uiso 1 1 calc R
H20J H 0.7539 -0.1858 -0.0554 0.093 Uiso 1 1 calc R
C20E C 0.8132(5) 0.1118(4) -0.0467(2) 0.043(2) Uani 1 1 d .
H20K H 0.8649 0.1005 -0.0466 0.051 Uiso 1 1 calc R
H20L H 0.7871 0.0871 -0.0633 0.051 Uiso 1 1 calc R
C20F C 0.8084(7) 0.1707(4) -0.0617(3) 0.062(3) Uani 1 1 d .
H20M H 0.7573 0.1809 -0.0647 0.094 Uiso 1 1 calc R
H20N H 0.8332 0.1724 -0.0850 0.094 Uiso 1 1 calc R
H20O H 0.8318 0.1960 -0.0449 0.094 Uiso 1 1 calc R
C20G C 0.5610(6) 0.1181(4) -0.1054(2) 0.045(2) Uani 1 1 d D
H20P H 0.6049 0.0949 -0.1071 0.054 Uiso 1 1 calc R
H20Q H 0.5274 0.1072 -0.1248 0.054 Uiso 1 1 calc R
C20H C 0.5830(7) 0.1777(4) -0.1109(3) 0.065(3) Uani 1 1 d D
H20R H 0.5392 0.2004 -0.1127 0.098 Uiso 1 1 calc R
H20S H 0.6113 0.1811 -0.1330 0.098 Uiso 1 1 calc R
H20T H 0.6124 0.1899 -0.0905 0.098 Uiso 1 1 calc R
C201 C 0.5258(5) -0.1034(3) -0.0717(2) 0.0334(18) Uani 1 1 d .
H201 H 0.4890 -0.1334 -0.0711 0.040 Uiso 1 1 calc R
C202 C 0.5738(4) -0.1099(3) -0.0373(2) 0.0300(18) Uani 1 1 d .
C203 C 0.5412(5) -0.1226(3) -0.0044(2) 0.0329(19) Uani 1 1 d .
C204 C 0.5809(5) -0.1291(3) 0.0279(2) 0.035(2) Uani 1 1 d D
C205 C 0.6587(4) -0.1246(3) 0.0260(2) 0.0287(18) Uani 1 1 d .
C206 C 0.6957(4) -0.1123(3) -0.0064(2) 0.0300(18) Uani 1 1 d .
C207 C 0.6501(5) -0.1051(3) -0.0376(2) 0.0322(19) Uani 1 1 d .
C208 C 0.7791(5) -0.1077(3) -0.0064(2) 0.034(2) Uani 1 1 d D
H208 H 0.7972 -0.1371 0.0100 0.041 Uiso 1 1 calc R
C209 C 0.8043(5) -0.0536(3) 0.0102(2) 0.0344(19) Uani 1 1 d .
C210 C 0.8501(5) -0.0502(4) 0.0398(2) 0.037(2) Uani 1 1 d .
C211 C 0.8773(4) -0.0004(4) 0.05563(19) 0.0336(16) Uani 1 1 d .
C212 C 0.8553(4) 0.0488(3) 0.0387(2) 0.0284(18) Uani 1 1 d .
C213 C 0.8059(4) 0.0494(3) 0.0089(2) 0.0299(18) Uani 1 1 d .
C214 C 0.7820(4) -0.0016(4) -0.0050(2) 0.0330(16) Uani 1 1 d .
C215 C 0.7818(4) 0.1035(3) -0.0081(2) 0.0333(19) Uani 1 1 d D
H215 H 0.8028 0.1331 0.0071 0.040 Uiso 1 1 calc R
C216 C 0.6970(4) 0.1105(3) -0.0065(2) 0.0300(18) Uani 1 1 d D
C217 C 0.6635(5) 0.1207(3) 0.0270(2) 0.0328(19) Uani 1 1 d .
C218 C 0.5860(4) 0.1270(3) 0.0309(2) 0.0285(18) Uani 1 1 d .
C219 C 0.5434(4) 0.1231(3) -0.0005(2) 0.0310(18) Uani 1 1 d .
C220 C 0.5749(5) 0.1127(3) -0.0349(2) 0.034(2) Uani 1 1 d .
C221 C 0.6521(4) 0.1068(3) -0.0376(2) 0.0286(18) Uani 1 1 d .
C222 C 0.5231(5) 0.1077(3) -0.0680(2) 0.0298(18) Uani 1 1 d .
H222 H 0.4857 0.1370 -0.0651 0.036 Uiso 1 1 calc R
C223 C 0.4825(5) -0.0483(3) -0.0701(2) 0.0293(18) Uani 1 1 d .
C224 C 0.4063(5) -0.0482(3) -0.0719(2) 0.0300(18) Uani 1 1 d .
C225 C 0.3641(4) 0.0009(4) -0.07179(19) 0.0315(15) Uani 1 1 d .
C226 C 0.4028(5) 0.0498(3) -0.0705(2) 0.0340(19) Uani 1 1 d .
C227 C 0.4816(5) 0.0537(3) -0.0689(2) 0.0319(18) Uani 1 1 d .
C228 C 0.5191(4) 0.0021(3) -0.06810(18) 0.0318(16) Uani 1 1 d .
C229 C 0.4313(5) -0.1765(4) -0.0081(3) 0.049(2) Uani 1 1 d D
C230 C 0.3514(6) -0.1735(6) 0.0042(3) 0.076(4) Uani 1 1 d D
H23A H 0.3279 -0.2089 0.0003 0.114 Uiso 1 1 calc R
H23B H 0.3258 -0.1454 -0.0096 0.114 Uiso 1 1 calc R
H23C H 0.3496 -0.1643 0.0298 0.114 Uiso 1 1 calc R
C231 C 0.5431(6) -0.1394(4) 0.0643(2) 0.044(2) Uani 1 1 d D
H23D H 0.4949 -0.1214 0.0641 0.053 Uiso 1 1 calc R
H23E H 0.5723 -0.1224 0.0836 0.053 Uiso 1 1 calc R
C232 C 0.7278(5) -0.1749(4) 0.0704(2) 0.039(2) Uani 1 1 d .
C233 C 0.7542(6) -0.1684(4) 0.1101(2) 0.050(2) Uani 1 1 d .
H23D H 0.7723 -0.2035 0.1189 0.075 Uiso 1 1 calc R
H23E H 0.7136 -0.1563 0.1251 0.075 Uiso 1 1 calc R
H23F H 0.7933 -0.1413 0.1111 0.075 Uiso 1 1 calc R
C234 C 0.9312(5) -0.1299(4) 0.0439(3) 0.037(2) Uani 1 1 d .
C235 C 0.9503(6) -0.1768(4) 0.0701(3) 0.067(3) Uani 1 1 d .
H23G H 0.9953 -0.1946 0.0623 0.100 Uiso 1 1 calc R
H23H H 0.9107 -0.2036 0.0704 0.100 Uiso 1 1 calc R
H23I H 0.9570 -0.1620 0.0943 0.100 Uiso 1 1 calc R
C236 C 0.9232(4) -0.0002(4) 0.0896(2) 0.0413(18) Uani 1 1 d .
H23J H 0.9091 -0.0312 0.1051 0.050 Uiso 1 1 calc R
H23K H 0.9145 0.0340 0.1031 0.050 Uiso 1 1 calc R
C237 C 0.9355(6) 0.1256(4) 0.0385(3) 0.048(2) Uani 1 1 d .
C238 C 0.9582(7) 0.1756(5) 0.0635(3) 0.065(3) Uani 1 1 d .
H23J H 1.0108 0.1815 0.0617 0.097 Uiso 1 1 calc R
H23K H 0.9453 0.1674 0.0884 0.097 Uiso 1 1 calc R
H23L H 0.9325 0.2085 0.0557 0.097 Uiso 1 1 calc R
C239 C 0.7388(5) 0.1672(4) 0.0716(2) 0.040(2) Uani 1 1 d .
C240 C 0.7594(6) 0.1604(5) 0.1108(2) 0.055(3) Uani 1 1 d .
H24A H 0.8102 0.1486 0.1126 0.082 Uiso 1 1 calc R
H24B H 0.7279 0.1330 0.1219 0.082 Uiso 1 1 calc R
H24C H 0.7534 0.1953 0.1233 0.082 Uiso 1 1 calc R
C241 C 0.5515(5) 0.1338(4) 0.0678(2) 0.038(2) Uani 1 1 d .
H24D H 0.5764 0.1093 0.0850 0.046 Uiso 1 1 calc R
H24E H 0.4999 0.1224 0.0665 0.046 Uiso 1 1 calc R
C242 C 0.4336(6) 0.1774(5) 0.0008(3) 0.056(3) Uani 1 1 d .
C243 C 0.3535(6) 0.1768(5) 0.0101(3) 0.066(3) Uani 1 1 d .
H24D H 0.3476 0.1788 0.0362 0.099 Uiso 1 1 calc R
H24E H 0.3315 0.1430 0.0012 0.099 Uiso 1 1 calc R
H24F H 0.3295 0.2081 -0.0011 0.099 Uiso 1 1 calc R
C244 C 0.3547(5) 0.1312(4) -0.1000(3) 0.042(2) Uani 1 1 d .
C245 C 0.3097(8) 0.1833(5) -0.0928(3) 0.074(4) Uani 1 1 d .
H24G H 0.3379 0.2084 -0.0779 0.111 Uiso 1 1 calc R
H24H H 0.2646 0.1735 -0.0804 0.111 Uiso 1 1 calc R
H24I H 0.2980 0.2010 -0.1157 0.111 Uiso 1 1 calc R
C246 C 0.2822(4) 0.0014(4) -0.0713(2) 0.0424(19) Uani 1 1 d .
H24J H 0.2651 0.0343 -0.0583 0.051 Uiso 1 1 calc R
H24K H 0.2643 -0.0310 -0.0582 0.051 Uiso 1 1 calc R
C247 C 0.3593(6) -0.1278(4) -0.1032(3) 0.044(2) Uani 1 1 d .
C248 C 0.3188(7) -0.1795(4) -0.0959(3) 0.071(4) Uani 1 1 d .
H24J H 0.3159 -0.2011 -0.1180 0.106 Uiso 1 1 calc R
H24K H 0.2697 -0.1708 -0.0876 0.106 Uiso 1 1 calc R
H24L H 0.3444 -0.2004 -0.0774 0.106 Uiso 1 1 calc R

loop_
_atom_site_aniso_label
_atom_site_aniso_U_11
_atom_site_aniso_U_22
_atom_site_aniso_U_33
_atom_site_aniso_U_23
_atom_site_aniso_U_13
_atom_site_aniso_U_12
Br1A 0.0570(6) 0.0316(4) 0.0435(5) -0.0088(4) 0.0027(5) 0.0005(4)
Br1B 0.0575(6) 0.0311(4) 0.0459(5) 0.0087(4) 0.0019(5) 0.0019(4)
Br1C 0.0736(8) 0.209(2) 0.0737(8) 0.0208(12) -0.0369(7) -0.0295(12)
Br1D 0.0336(6) 0.1734(17) 0.1127(11) -0.0098(11) -0.0007(6) 0.0020(8)
Cl1 0.0664(15) 0.0373(12) 0.0727(15) 0.0004(13) 0.0146(12) 0.0015(13)
Cl2 0.114(3) 0.287(8) 0.072(2) 0.026(4) -0.004(2) 0.045(5)
Cl3 0.099(2) 0.0461(13) 0.0695(15) -0.0009(15) 0.0069(14) 0.0056(17)
Cl4 0.080(2) 0.115(3) 0.098(2) 0.016(3) -0.0229(17) -0.016(2)
Cl5 0.0764(19) 0.094(2) 0.099(2) 0.002(2) 0.0195(16) 0.003(2)
Cl6 0.0653(18) 0.095(2) 0.161(4) -0.004(3) 0.013(2) -0.006(2)
Cl7 0.100(3) 0.100(3) 0.111(3) 0.002(2) -0.009(3) 0.006(2)
Cl8 0.095(3) 0.107(3) 0.093(2) -0.017(2) -0.015(2) 0.018(2)
Cl9 0.093(3) 0.089(3) 0.154(4) -0.016(3) -0.022(3) 0.006(2)
Cl10 0.091(4) 0.349(11) 0.154(5) 0.104(6) -0.031(3) 0.008(5)
Cl11 0.094(3) 0.146(4) 0.161(5) 0.052(4) -0.013(3) 0.010(3)
Cl12 0.190(5) 0.088(3) 0.120(3) -0.002(3) -0.041(3) 0.015(3)
Cl13 0.253(7) 0.113(4) 0.098(3) -0.008(3) -0.012(4) -0.018(4)
Cl14 0.103(3) 0.285(8) 0.128(4) 0.080(5) 0.033(3) 0.051(4)
Cl15 0.187(5) 0.118(4) 0.129(4) -0.005(3) -0.057(4) 0.030(4)
Cl16 0.165(5) 0.060(2) 0.311(8) -0.027(4) 0.111(5) -0.002(3)
Cl17 0.103(4) 0.228(6) 0.135(4) -0.041(4) 0.065(3) -0.025(4)
Cl18 0.091(3) 0.110(3) 0.089(2) -0.003(2) 0.016(2) 0.006(2)
Cl19 0.205(6) 0.112(4) 0.148(4) 0.001(3) 0.063(4) -0.057(4)
Cl20 0.177(6) 0.166(5) 0.119(4) -0.024(3) 0.048(4) -0.046(4)
Cl21 0.131(4) 0.172(5) 0.099(3) -0.019(3) 0.013(2) -0.034(4)
Cl22 0.120(4) 0.528(16) 0.094(3) -0.043(7) 0.008(3) 0.019(8)
Cl23 0.134(11) 0.148(12) 0.059(6) 0.011(8) -0.015(7) -0.068(12)
Cl24 0.120(7) 0.167(10) 0.125(7) -0.021(7) 0.035(6) -0.017(7)
CXX1 0.119(16) 0.46(6) 0.115(16) 0.06(3) 0.014(13) 0.01(3)
CJ11 0.17(4) 0.27(6) 0.14(3) 0.14(4) 0.05(3) -0.02(4)
CJ1 0.113(13) 0.127(14) 0.114(13) -0.046(11) 0.042(11) -0.033(11)
CX1 0.158(19) 0.171(18) 0.084(11) -0.033(11) -0.019(12) 0.086(16)
CZZ1 0.086(10) 0.094(10) 0.091(9) -0.003(8) 0.010(8) -0.038(8)
CJ2 0.066(8) 0.076(8) 0.089(9) -0.012(7) 0.004(7) -0.004(7)
CW2 0.058(6) 0.061(7) 0.077(7) 0.005(6) -0.001(5) 0.005(6)
CJ3 0.110(10) 0.045(6) 0.086(8) 0.013(6) -0.002(7) 0.014(7)
CW3 0.079(7) 0.054(6) 0.053(6) 0.007(5) -0.007(5) 0.003(6)
CW4 0.072(7) 0.080(8) 0.067(6) 0.001(7) 0.019(5) -0.009(7)
CW5 0.060(7) 0.107(10) 0.054(6) 0.022(6) -0.007(6) -0.001(7)
CW6 0.26(3) 0.169(19) 0.101(13) 0.060(13) 0.054(16) 0.14(2)
O101 0.020(3) 0.024(3) 0.053(4) -0.002(3) 0.000(3) 0.004(2)
O102 0.020(3) 0.036(3) 0.037(3) -0.003(2) -0.003(2) -0.002(2)
O103 0.030(3) 0.040(3) 0.036(3) -0.006(3) 0.007(3) -0.011(3)
O104 0.034(3) 0.041(3) 0.045(3) 0.007(3) 0.004(3) 0.012(3)
O105 0.022(3) 0.030(3) 0.039(3) -0.003(2) -0.002(2) 0.008(2)
O106 0.022(3) 0.029(3) 0.047(3) 0.006(3) 0.005(3) -0.004(2)
O107 0.029(3) 0.043(3) 0.038(3) 0.009(3) -0.003(3) -0.012(3)
O108 0.026(3) 0.048(4) 0.057(4) -0.020(3) 0.002(3) 0.010(3)
O109 0.044(4) 0.038(3) 0.055(4) 0.003(3) 0.007(3) 0.018(3)
O110 0.040(3) 0.035(3) 0.052(4) 0.002(3) -0.011(3) -0.002(3)
O111 0.091(6) 0.057(4) 0.044(4) -0.011(3) 0.033(4) -0.021(4)
O112 0.079(5) 0.062(5) 0.046(4) 0.009(4) 0.017(4) 0.033(4)
O113 0.041(4) 0.035(3) 0.055(4) -0.003(3) -0.007(3) 0.013(3)
O114 0.034(3) 0.035(3) 0.067(4) 0.006(3) 0.009(3) -0.004(3)
O115 0.048(4) 0.044(4) 0.047(4) 0.014(3) -0.021(3) -0.016(3)
O116 0.051(4) 0.057(4) 0.075(5) -0.007(4) -0.011(4) 0.023(4)
C10A 0.045(5) 0.036(5) 0.052(5) 0.006(4) -0.018(5) -0.007(4)
C10B 0.061(7) 0.051(6) 0.090(8) 0.040(6) -0.032(6) -0.018(5)
C10C 0.041(5) 0.050(5) 0.038(5) 0.013(4) -0.001(4) 0.009(4)
C10D 0.055(6) 0.068(7) 0.051(6) 0.027(5) 0.008(5) 0.010(5)
C10E 0.059(6) 0.061(6) 0.036(5) -0.022(5) 0.014(5) -0.025(5)
C10F 0.055(7) 0.074(8) 0.074(7) -0.037(6) 0.034(6) -0.025(6)
C10G 0.050(6) 0.044(5) 0.049(6) -0.019(4) -0.021(5) 0.008(5)
C10H 0.091(10) 0.064(8) 0.110(10) -0.057(8) -0.044(8) 0.035(7)
C101 0.019(4) 0.022(4) 0.033(4) 0.000(3) -0.004(3) -0.001(3)
C102 0.024(4) 0.025(4) 0.036(5) -0.003(3) 0.000(3) 0.004(3)
C103 0.018(4) 0.023(4) 0.044(5) 0.007(3) 0.006(3) -0.002(3)
C104 0.023(4) 0.025(4) 0.028(4) 0.002(3) 0.000(3) 0.000(3)
C105 0.016(4) 0.019(4) 0.042(5) 0.007(3) -0.006(3) -0.004(3)
C106 0.029(4) 0.025(4) 0.025(4) -0.001(3) 0.003(3) -0.011(3)
C107 0.030(4) 0.020(3) 0.039(4) -0.005(3) 0.000(4) -0.002(3)
C108 0.019(4) 0.030(4) 0.042(5) -0.001(4) 0.006(3) 0.001(3)
C109 0.027(4) 0.031(4) 0.033(4) 0.010(4) 0.005(4) 0.006(3)
C110 0.028(4) 0.028(4) 0.026(4) -0.004(3) -0.002(3) -0.004(3)
C111 0.020(4) 0.042(5) 0.034(4) -0.007(3) 0.006(3) 0.002(3)
C112 0.026(4) 0.030(4) 0.041(5) 0.002(4) 0.012(4) -0.001(3)
C113 0.019(4) 0.029(4) 0.031(4) -0.003(3) 0.002(3) -0.005(3)
C114 0.019(3) 0.030(4) 0.033(4) 0.005(3) -0.004(3) -0.001(3)
C115 0.034(5) 0.031(4) 0.030(4) -0.001(3) 0.002(4) 0.004(4)
C116 0.023(4) 0.023(4) 0.042(5) -0.004(3) 0.005(4) 0.003(3)
C117 0.017(4) 0.025(4) 0.032(4) -0.001(3) -0.003(3) -0.004(3)
C118 0.036(5) 0.019(3) 0.036(4) 0.004(3) -0.006(4) 0.001(4)
C119 0.018(4) 0.027(4) 0.042(5) 0.001(4) 0.005(4) -0.006(3)
C120 0.020(4) 0.020(4) 0.036(4) -0.002(3) -0.007(3) -0.001(3)
C121 0.032(4) 0.022(4) 0.035(4) -0.005(3) 0.001(4) 0.009(3)
C122 0.026(4) 0.029(4) 0.050(5) 0.006(4) 0.004(4) -0.012(4)
C123 0.019(4) 0.036(4) 0.038(5) 0.007(4) -0.013(4) -0.001(3)
C124 0.029(4) 0.032(4) 0.028(4) 0.005(3) -0.003(3) -0.010(3)
C125 0.018(3) 0.047(5) 0.041(4) -0.009(4) -0.003(3) -0.004(4)
C126 0.024(4) 0.036(5) 0.048(5) -0.001(4) -0.003(4) 0.007(4)
C127 0.026(4) 0.032(4) 0.025(4) -0.001(3) 0.003(3) -0.001(3)
C128 0.025(3) 0.027(4) 0.026(3) -0.001(4) -0.008(3) 0.003(4)
C129 0.028(5) 0.023(4) 0.055(6) -0.007(4) 0.000(4) -0.005(4)
C130 0.035(5) 0.054(6) 0.063(6) -0.012(5) 0.011(5) 0.010(4)
C131 0.035(5) 0.031(4) 0.037(4) 0.005(3) 0.000(4) -0.004(4)
C132 0.024(4) 0.046(5) 0.035(5) -0.008(4) -0.005(4) -0.016(4)
C133 0.031(5) 0.056(6) 0.052(6) -0.004(5) -0.006(4) -0.012(4)
C134 0.036(5) 0.046(5) 0.045(5) 0.002(4) 0.003(4) -0.022(4)
C135 0.098(10) 0.068(7) 0.075(8) -0.023(6) 0.031(7) -0.048(7)
C136 0.021(4) 0.050(6) 0.064(6) 0.000(4) -0.008(4) -0.002(4)
C137 0.036(5) 0.046(5) 0.063(7) 0.001(5) -0.002(5) 0.018(4)
C138 0.116(11) 0.077(9) 0.098(10) 0.030(7) 0.051(9) 0.072(9)
C139 0.030(5) 0.035(5) 0.040(5) 0.001(4) 0.007(4) 0.004(4)
C140 0.024(4) 0.050(5) 0.056(6) 0.010(5) -0.014(4) 0.012(4)
C141 0.027(4) 0.024(4) 0.038(4) 0.001(3) 0.002(4) 0.000(3)
C142 0.019(4) 0.041(5) 0.047(5) 0.011(4) 0.002(4) -0.007(4)
C143 0.029(5) 0.050(6) 0.070(7) 0.014(5) 0.004(5) -0.016(4)
C144 0.024(4) 0.039(5) 0.071(7) 0.009(5) -0.007(5) -0.010(4)
C145 0.078(8) 0.057(7) 0.092(9) 0.031(6) -0.021(7) -0.034(6)
C146 0.029(4) 0.066(7) 0.068(6) -0.018(5) 0.015(4) -0.005(5)
C147 0.041(6) 0.052(6) 0.073(7) -0.033(6) -0.019(5) 0.023(5)
C148 0.112(12) 0.092(10) 0.143(14) -0.055(10) -0.042(11) 0.082(10)
Br2A 0.0404(5) 0.0950(8) 0.0566(5) -0.0010(6) -0.0180(4) 0.0003(7)
Br2B 0.0371(4) 0.0843(7) 0.0750(6) -0.0049(6) -0.0216(4) 0.0033(6)
Br2C 0.1123(10) 0.0542(6) 0.0774(8) 0.0142(6) 0.0408(8) -0.0022(7)
Br2D 0.0835(8) 0.0489(6) 0.0623(6) -0.0093(5) 0.0259(6) -0.0010(6)
O201 0.021(3) 0.047(3) 0.045(3) -0.006(3) -0.002(3) 0.002(3)
O202 0.041(3) 0.032(3) 0.033(3) -0.002(2) -0.006(3) 0.014(3)
O203 0.033(3) 0.033(3) 0.039(3) 0.002(2) -0.008(3) 0.003(3)
O204 0.036(3) 0.037(3) 0.040(3) 0.000(3) -0.001(3) -0.005(3)
O205 0.025(3) 0.042(3) 0.032(3) 0.001(2) -0.014(2) -0.004(2)
O206 0.031(3) 0.040(3) 0.041(3) -0.003(3) -0.003(3) 0.000(3)
O207 0.043(3) 0.032(3) 0.036(3) 0.002(2) -0.008(3) 0.008(3)
O208 0.033(3) 0.042(3) 0.041(3) 0.005(3) -0.010(3) -0.008(3)
O209 0.067(5) 0.047(4) 0.100(6) -0.010(4) 0.002(5) -0.010(4)
O210 0.069(5) 0.046(4) 0.048(4) -0.005(3) -0.011(3) 0.009(4)
O211 0.042(4) 0.061(4) 0.070(5) 0.007(4) 0.006(4) 0.013(3)
O212 0.047(4) 0.074(5) 0.074(5) -0.011(4) 0.025(4) -0.015(4)
O213 0.073(5) 0.036(3) 0.054(4) 0.001(3) -0.021(4) -0.020(4)
O214 0.067(5) 0.049(5) 0.163(9) 0.020(5) 0.003(6) 0.020(4)
O215 0.054(4) 0.051(4) 0.041(4) 0.003(3) -0.007(3) 0.009(3)
O216 0.057(4) 0.055(4) 0.044(4) -0.004(3) -0.012(3) -0.013(3)
C20A 0.051(6) 0.041(5) 0.035(5) -0.009(4) -0.006(4) 0.006(4)
C20B 0.072(8) 0.055(6) 0.068(7) -0.020(5) -0.002(6) 0.022(6)
C20C 0.036(5) 0.045(5) 0.039(5) -0.009(4) 0.006(4) 0.001(4)
C20D 0.057(7) 0.066(7) 0.063(7) -0.027(6) 0.017(6) 0.007(6)
C20E 0.039(5) 0.044(5) 0.045(5) 0.018(4) 0.004(4) -0.008(4)
C20F 0.056(7) 0.061(7) 0.070(7) 0.021(6) 0.007(6) -0.002(6)
C20G 0.042(5) 0.055(6) 0.037(5) 0.004(4) -0.010(4) -0.018(5)
C20H 0.084(8) 0.062(7) 0.049(6) 0.025(5) -0.016(6) -0.025(6)
C201 0.039(5) 0.024(4) 0.037(4) -0.001(3) -0.009(4) 0.000(4)
C202 0.028(4) 0.027(4) 0.035(4) 0.000(3) -0.003(4) 0.004(3)
C203 0.035(5) 0.027(4) 0.037(5) -0.006(3) 0.005(4) 0.002(4)
C204 0.036(5) 0.033(4) 0.037(5) 0.002(4) 0.007(4) -0.001(4)
C205 0.027(4) 0.031(4) 0.027(4) -0.004(3) -0.008(4) 0.006(3)
C206 0.023(4) 0.019(4) 0.048(5) 0.007(4) 0.006(4) 0.006(3)
C207 0.033(5) 0.023(4) 0.040(5) -0.005(3) -0.006(4) 0.009(3)
C208 0.033(5) 0.034(5) 0.035(5) -0.013(4) 0.000(4) 0.002(4)
C209 0.026(4) 0.041(5) 0.036(5) 0.002(4) 0.001(4) 0.006(4)
C210 0.030(5) 0.038(5) 0.044(5) 0.007(4) 0.005(4) 0.004(4)
C211 0.030(4) 0.037(4) 0.034(4) -0.006(4) -0.003(3) 0.005(4)
C212 0.023(4) 0.034(4) 0.028(4) -0.001(3) -0.001(3) 0.000(3)
C213 0.022(4) 0.035(4) 0.033(4) 0.002(3) 0.001(4) 0.003(3)
C214 0.022(3) 0.036(4) 0.041(4) -0.001(4) 0.007(3) 0.001(4)
C215 0.022(4) 0.032(4) 0.046(5) -0.004(4) 0.000(4) -0.001(3)
C216 0.035(5) 0.020(4) 0.036(5) 0.007(3) -0.007(4) 0.001(3)
C217 0.037(5) 0.029(4) 0.032(4) 0.004(3) 0.003(4) -0.007(4)
C218 0.030(4) 0.022(4) 0.033(4) -0.002(3) -0.008(4) -0.007(3)
C219 0.020(4) 0.031(4) 0.042(5) -0.007(4) -0.001(4) -0.002(3)
C220 0.050(6) 0.019(4) 0.034(4) 0.002(3) -0.011(4) -0.006(4)
C221 0.022(4) 0.024(4) 0.039(5) 0.002(3) -0.009(4) -0.004(3)
C222 0.031(4) 0.026(4) 0.032(4) -0.003(3) -0.005(4) -0.001(3)
C223 0.037(5) 0.028(4) 0.022(4) -0.001(3) -0.009(4) 0.003(4)
C224 0.033(5) 0.033(4) 0.024(4) -0.002(3) -0.003(4) -0.002(4)
C225 0.023(3) 0.039(4) 0.033(4) 0.001(4) -0.003(3) -0.003(4)
C226 0.033(5) 0.037(5) 0.032(4) -0.005(4) -0.006(4) 0.012(4)
C227 0.032(5) 0.033(4) 0.031(4) 0.001(3) -0.003(4) 0.000(4)
C228 0.038(4) 0.030(4) 0.027(3) -0.008(4) -0.003(3) 0.001(4)
C229 0.040(5) 0.049(6) 0.058(6) 0.006(5) -0.006(5) -0.022(5)
C230 0.048(7) 0.106(10) 0.075(8) 0.019(7) 0.000(6) -0.029(7)
C231 0.054(6) 0.042(5) 0.036(5) -0.004(4) 0.004(4) 0.008(4)
C232 0.040(5) 0.037(5) 0.039(5) 0.008(4) 0.000(4) 0.008(4)
C233 0.049(6) 0.063(6) 0.038(5) 0.000(4) -0.005(5) 0.019(5)
C234 0.018(4) 0.044(5) 0.050(6) -0.007(4) -0.013(4) 0.000(4)
C235 0.053(7) 0.050(6) 0.097(9) -0.031(6) -0.029(6) 0.028(5)
C236 0.036(4) 0.042(4) 0.046(4) 0.004(5) -0.005(3) 0.006(4)
C237 0.043(6) 0.040(5) 0.061(6) 0.012(5) -0.004(5) -0.019(5)
C238 0.066(8) 0.058(7) 0.070(7) -0.004(5) -0.006(6) -0.020(6)
C239 0.034(5) 0.040(5) 0.046(5) 0.000(4) -0.007(4) 0.000(4)
C240 0.055(6) 0.070(7) 0.039(5) -0.015(5) -0.009(5) -0.001(6)
C241 0.033(5) 0.039(5) 0.042(5) -0.001(4) 0.002(4) -0.001(4)
C242 0.044(6) 0.061(7) 0.063(7) 0.007(5) 0.004(5) 0.011(5)
C243 0.038(6) 0.093(9) 0.067(7) -0.018(6) 0.016(5) 0.008(6)
C244 0.037(5) 0.048(5) 0.041(5) -0.011(4) -0.018(4) 0.007(4)
C245 0.095(9) 0.066(7) 0.061(7) 0.019(6) 0.001(7) 0.048(7)
C246 0.032(4) 0.055(5) 0.040(4) -0.009(5) -0.006(3) 0.011(5)
C247 0.050(6) 0.035(5) 0.046(6) -0.007(4) -0.022(5) 0.001(4)
C248 0.081(8) 0.057(7) 0.075(8) 0.008(6) -0.040(7) -0.025(6)

loop_
_atom_type_symbol
_atom_type_description
_atom_type_scat_dispersion_real
_atom_type_scat_dispersion_imag
_atom_type_scat_source
Br Br -0.2901 2.4595 'International Tables Vol C Tables 4.2.6.8 and 6.1.1.4'
Cl Cl 0.1484 0.1585 'International Tables Vol C Tables 4.2.6.8 and 6.1.1.4'
O O 0.0106 0.0060 'International Tables Vol C Tables 4.2.6.8 and 6.1.1.4'
C C 0.0033 0.0016 'International Tables Vol C Tables 4.2.6.8 and 6.1.1.4'
H H 0.0000 0.0000 'International Tables Vol C Tables 4.2.6.8 and 6.1.1.4'

loop_
_geom_angle_atom_site_label_1
_geom_angle_atom_site_label_2
_geom_angle_atom_site_label_3
_geom_angle
Cl3A Cl23 CJ11 70.7(11)
Cl22 CXX1 Cl21 104.5(7)
Cl24 CJ11 Cl23 109.4(11)
Cl14 CJ1 Cl11 109.8(8)
Cl17 CX1 Cl18 109.7(9)
Cl19 CZZ1 Cl20 112.5(9)
Cl13 CJ2 Cl15 109.2(7)
Cl2 CW2 Cl1 112.6(6)
Cl16 CJ3 Cl12 115.1(8)
Cl4 CW3 Cl3 112.8(6)
Cl6 CW4 Cl5 112.1(6)
Cl9 CW5 Cl8 113.6(7)
Cl10 CW6 Cl7 110.9(9)
C129 O101 C103 119.4(6)
C132 O102 C105 116.7(6)
C134 O103 C110 117.8(6)
C137 O104 C112 116.4(6)
C139 O105 C117 117.2(6)
C142 O106 C119 116.9(6)
C144 O107 C124 116.6(6)
C147 O108 C126 116.7(7)
C10B C10A C101 112.2(8)
C10D C10C C108 112.6(8)
C10F C10E C115 112.0(9)
C122 C10G C10H 112.2(9)
C102 C101 C127 112.6(6)
C102 C101 C10A 114.3(7)
C127 C101 C10A 111.2(6)
C103 C102 C107 118.5(7)
C103 C102 C101 120.7(7)
C107 C102 C101 120.8(7)
C102 C103 C104 122.9(7)
C102 C103 O101 120.1(7)
C104 C103 O101 116.8(7)
C103 C104 C105 117.0(7)
C103 C104 C131 121.4(7)
C105 C104 C131 121.6(7)
C106 C105 C104 124.2(7)
C106 C105 O102 119.5(7)
C104 C105 O102 116.1(7)
C105 C106 C107 115.8(7)
C105 C106 C108 121.5(7)
C107 C106 C108 122.7(7)
C102 C107 C106 121.5(7)
C106 C108 C10C 115.1(7)
C106 C108 C109 110.4(6)
C10C C108 C109 110.1(7)
C114 C109 C110 116.2(7)
C114 C109 C108 122.2(7)
C110 C109 C108 121.5(7)
C111 C110 C109 124.0(7)
C111 C110 O103 118.1(7)
C109 C110 O103 117.9(7)
C112 C111 C110 117.3(6)
C112 C111 C136 121.4(7)
C110 C111 C136 121.2(7)
C111 C112 C113 123.2(7)
C111 C112 O104 119.0(7)
C113 C112 O104 117.7(7)
C112 C113 C114 115.8(7)
C112 C113 C115 122.3(7)
C114 C113 C115 121.9(7)
C109 C114 C113 123.5(6)
C113 C115 C116 112.1(6)
C113 C115 C10E 109.0(7)
C116 C115 C10E 113.8(7)
C121 C116 C117 118.7(7)
C121 C116 C115 122.1(7)
C117 C116 C115 119.1(7)
C118 C117 C116 122.3(7)
C118 C117 O105 118.0(7)
C116 C117 O105 119.3(7)
C117 C118 C119 116.9(7)
C117 C118 C141 121.3(7)
C119 C118 C141 121.7(8)
C120 C119 C118 122.9(7)
C120 C119 O106 120.9(7)
C118 C119 O106 115.7(7)
C119 C120 C121 117.4(7)
C119 C120 C122 120.6(7)
C121 C120 C122 122.0(7)
C116 C121 C120 121.4(7)
C10G C122 C123 110.1(7)
C10G C122 C120 115.5(7)
C123 C122 C120 110.2(7)
C124 C123 C128 116.1(7)
C124 C123 C122 121.4(7)
C128 C123 C122 122.5(7)
C125 C124 C123 123.1(7)
C125 C124 O107 117.6(7)
C123 C124 O107 119.2(7)
C126 C125 C124 117.8(6)
C126 C125 C146 122.3(8)
C124 C125 C146 119.8(8)
C125 C126 C127 123.9(8)
C125 C126 O108 118.2(7)
C127 C126 O108 117.9(7)
C128 C127 C126 116.4(7)
C128 C127 C101 121.7(7)
C126 C127 C101 121.9(7)
C127 C128 C123 122.7(6)
O109 C129 O101 119.7(8)
O109 C129 C130 128.6(8)
O101 C129 C130 111.7(8)
C104 C131 Br1A 110.2(5)
O110 C132 O102 123.2(7)
O110 C132 C133 127.2(8)
O102 C132 C133 109.5(8)
O111 C134 O103 120.6(8)
O111 C134 C135 126.3(9)
O103 C134 C135 113.1(8)
C111 C136 Br1C 110.8(6)
O112 C137 O104 124.6(8)
O112 C137 C138 127.6(10)
O104 C137 C138 107.8(9)
O113 C139 O105 122.8(8)
O113 C139 C140 126.8(8)
O105 C139 C140 110.4(7)
C118 C141 Br1B 111.0(5)
O114 C142 O106 124.5(8)
O114 C142 C143 128.1(8)
O106 C142 C143 107.2(8)
O115 C144 O107 123.0(8)
O115 C144 C145 125.5(10)
O107 C144 C145 111.5(9)
C125 C146 Br1D 112.4(6)
O116 C147 O108 124.7(8)
O116 C147 C148 127.2(11)
O108 C147 C148 107.7(10)
C229 O201 C203 115.3(7)
C232 O202 C205 119.3(6)
C234 O203 C210 117.7(7)
C237 O204 C212 117.1(7)
C239 O205 C217 118.8(6)
C242 O206 C219 117.5(7)
C244 O207 C226 117.7(6)
C247 O208 C224 117.7(7)
C201 C20A C20B 113.4(8)
C20D C20C C208 113.2(8)
C20F C20E C215 115.6(8)
C20H C20G C222 112.9(8)
C202 C201 C20A 115.6(7)
C202 C201 C223 110.1(6)
C20A C201 C223 110.3(7)
C203 C202 C207 116.8(8)
C203 C202 C201 119.8(7)
C207 C202 C201 123.3(8)
C202 C203 C204 123.3(8)
C202 C203 O201 120.2(7)
C204 C203 O201 116.4(7)
C203 C204 C205 117.5(7)
C203 C204 C231 122.2(8)
C205 C204 C231 120.3(8)
O202 C205 C206 121.0(7)
O202 C205 C204 116.0(7)
C206 C205 C204 122.5(7)
C205 C206 C207 115.6(7)
C205 C206 C208 119.7(8)
C207 C206 C208 124.7(8)
C202 C207 C206 124.2(8)
C209 C208 C206 111.4(7)
C209 C208 C20C 110.9(7)
C206 C208 C20C 115.5(7)
C210 C209 C214 115.2(8)
C210 C209 C208 123.6(8)
C214 C209 C208 121.2(7)
C209 C210 C211 125.8(8)
C209 C210 O203 120.0(7)
C211 C210 O203 114.2(7)
C212 C211 C210 116.0(6)
C212 C211 C236 121.6(8)
C210 C211 C236 122.3(8)
O204 C212 C211 117.0(7)
O204 C212 C213 120.4(7)
C211 C212 C213 122.2(7)
C214 C213 C212 117.8(7)
C214 C213 C215 121.4(7)
C212 C213 C215 120.8(7)
C213 C214 C209 122.9(7)
C213 C215 C20E 112.6(7)
C213 C215 C216 111.6(7)
C20E C215 C216 112.8(7)
C217 C216 C221 118.4(7)
C217 C216 C215 118.9(7)
C221 C216 C215 122.6(8)
C216 C217 O205 121.4(7)
C216 C217 C218 122.6(8)
O205 C217 C218 115.6(7)
C219 C218 C217 117.2(8)
C219 C218 C241 121.6(7)
C217 C218 C241 121.1(7)
C218 C219 O206 117.8(7)
C218 C219 C220 122.0(7)
O206 C219 C220 120.0(7)
C219 C220 C221 118.8(7)
C219 C220 C222 118.3(8)
C221 C220 C222 122.9(8)
C216 C221 C220 120.9(8)
C227 C222 C220 113.0(6)
C227 C222 C20G 109.9(6)
C220 C222 C20G 114.5(7)
C224 C223 C228 118.5(7)
C224 C223 C201 120.5(7)
C228 C223 C201 120.9(7)
C223 C224 C225 122.8(7)
C223 C224 O208 122.1(7)
C225 C224 O208 114.9(7)
C226 C225 C224 116.6(6)
C226 C225 C246 120.1(8)
C224 C225 C246 123.3(8)
C225 C226 C227 124.5(7)
C225 C226 O207 118.6(7)
C227 C226 O207 116.8(7)
C228 C227 C226 114.8(7)
C228 C227 C222 121.4(7)
C226 C227 C222 123.8(7)
C223 C228 C227 122.8(7)
O209 C229 O201 123.9(9)
O209 C229 C230 129.0(10)
O201 C229 C230 107.1(9)
C204 C231 Br2C 113.3(6)
O210 C232 O202 122.6(8)
O210 C232 C233 128.1(8)
O202 C232 C233 109.1(7)
O211 C234 O203 123.1(8)
O211 C234 C235 128.4(9)
O203 C234 C235 108.6(8)
C211 C236 Br2B 110.1(5)
O212 C237 O204 124.5(9)
O212 C237 C238 127.0(9)
O204 C237 C238 108.5(9)
O213 C239 O205 122.6(8)
O213 C239 C240 128.3(9)
O205 C239 C240 109.0(8)
C218 C241 Br2D 113.1(6)
O214 C242 O206 122.5(10)
O214 C242 C243 124.2(11)
O206 C242 C243 113.3(10)
O215 C244 O207 124.8(8)
O215 C244 C245 124.8(9)
O207 C244 C245 110.4(8)
C225 C246 Br2A 111.3(5)
O216 C247 O208 122.5(8)
O216 C247 C248 128.4(9)
O208 C247 C248 109.0(9)

loop_
_geom_bond_atom_site_label_1
_geom_bond_atom_site_label_2
_geom_bond_distance
Br1A C131 1.955(8)
Br1B C141 1.961(7)
Br1C C136 1.940(9)
Br1D C146 1.943(9)
Cl1 CW2 1.756(11)
Cl2 CW2 1.695(11)
Cl3 CW3 1.777(11)
Cl4 CW3 1.727(11)
Cl5 CW4 1.758(12)
Cl6 CW4 1.724(11)
Cl7 CW6 1.85(2)
Cl8 CW5 1.757(13)
Cl9 CW5 1.680(14)
Cl10 CW6 1.64(2)
Cl11 CJ1 1.800(13)
Cl12 CJ3 1.819(13)
Cl13 CJ2 1.723(14)
Cl14 CJ1 1.656(12)
Cl15 CJ2 1.749(14)
Cl16 CJ3 1.669(13)
Cl17 CX1 1.75(2)
Cl18 CX1 1.778(17)
Cl19 CZZ1 1.698(14)
Cl20 CZZ1 1.734(15)
Cl21 CXX1 1.818(11)
Cl22 CXX1 1.780(14)
Cl23 Cl3A 1.05(4)
Cl23 CJ11 1.730(13)
Cl24 CJ11 1.609(14)
O101 C129 1.383(10)
O101 C103 1.400(9)
O102 C132 1.371(10)
O102 C105 1.423(9)
O103 C134 1.351(10)
O103 C110 1.420(9)
O104 C137 1.376(12)
O104 C112 1.418(10)
O105 C139 1.370(10)
O105 C117 1.421(9)
O106 C142 1.367(10)
O106 C119 1.414(10)
O107 C144 1.363(11)
O107 C124 1.425(9)
O108 C147 1.379(13)
O108 C126 1.435(10)
O109 C129 1.214(10)
O110 C132 1.187(10)
O111 C134 1.204(11)
O112 C137 1.159(12)
O113 C139 1.193(10)
O114 C142 1.171(11)
O115 C144 1.207(11)
O116 C147 1.151(12)
C10A C10B 1.507(13)
C10A C101 1.543(12)
C10C C10D 1.521(13)
C10C C108 1.522(12)
C10E C10F 1.522(14)
C10E C115 1.577(12)
C10G C122 1.525(13)
C10G C10H 1.542(13)
C101 C102 1.523(11)
C101 C127 1.530(11)
C102 C103 1.367(12)
C102 C107 1.413(12)
C103 C104 1.392(11)
C104 C105 1.399(11)
C104 C131 1.502(11)
C105 C106 1.386(11)
C106 C107 1.429(11)
C106 C108 1.504(11)
C108 C109 1.523(11)
C109 C114 1.367(11)
C109 C110 1.397(11)
C110 C111 1.373(11)
C111 C112 1.371(11)
C111 C136 1.518(9)
C112 C113 1.395(11)
C113 C114 1.420(11)
C113 C115 1.513(11)
C115 C116 1.536(12)
C116 C121 1.386(12)
C116 C117 1.396(12)
C117 C118 1.385(11)
C118 C119 1.405(11)
C118 C141 1.488(11)
C119 C120 1.389(12)
C120 C121 1.409(11)
C120 C122 1.532(11)
C122 C123 1.527(12)
C123 C124 1.391(12)
C123 C128 1.400(12)
C124 C125 1.384(12)
C125 C126 1.338(12)
C125 C146 1.519(11)
C126 C127 1.397(11)
C127 C128 1.389(11)
C129 C130 1.432(13)
C132 C133 1.515(12)
C134 C135 1.513(14)
C137 C138 1.523(12)
C139 C140 1.470(12)
C142 C143 1.517(13)
C144 C145 1.493(13)
C147 C148 1.528(14)
Br2A C246 1.972(7)
Br2B C236 1.970(7)
Br2C C231 1.934(9)
Br2D C241 1.956(8)
O201 C229 1.386(11)
O201 C203 1.419(10)
O202 C232 1.368(10)
O202 C205 1.383(9)
O203 C234 1.388(11)
O203 C210 1.432(10)
O204 C237 1.368(11)
O204 C212 1.381(10)
O205 C239 1.389(10)
O205 C217 1.396(10)
O206 C242 1.380(12)
O206 C219 1.393(9)
O207 C244 1.368(11)
O207 C226 1.430(10)
O208 C247 1.379(11)
O208 C224 1.404(10)
O209 C229 1.154(12)
O210 C232 1.188(11)
O211 C234 1.196(11)
O212 C237 1.161(12)
O213 C239 1.191(10)
O214 C242 1.176(13)
O215 C244 1.172(11)
O216 C247 1.208(11)
C20A C201 1.535(12)
C20A C20B 1.538(13)
C20C C20D 1.503(13)
C20C C208 1.556(10)
C20E C20F 1.520(13)
C20E C215 1.532(12)
C20G C20H 1.499(11)
C20G C222 1.547(12)
C201 C202 1.532(11)
C201 C223 1.536(11)
C202 C203 1.372(11)
C202 C207 1.379(12)
C203 C204 1.391(12)
C204 C205 1.408(12)
C204 C231 1.513(10)
C205 C206 1.389(11)
C206 C207 1.417(12)
C206 C208 1.507(11)
C208 C209 1.504(12)
C209 C210 1.362(12)
C209 C214 1.423(12)
C210 C211 1.416(12)
C211 C212 1.389(12)
C211 C236 1.492(10)
C212 C213 1.408(11)
C213 C214 1.394(12)
C213 C215 1.503(11)
C215 C216 1.538(10)
C216 C217 1.386(12)
C216 C221 1.395(11)
C217 C218 1.412(12)
C218 C219 1.384(11)
C218 C241 1.491(12)
C219 C220 1.401(12)
C220 C221 1.402(12)
C220 C222 1.530(11)
C222 C227 1.498(11)
C223 C224 1.375(12)
C223 C228 1.382(11)
C224 C225 1.402(11)
C225 C226 1.368(12)
C225 C246 1.477(10)
C226 C227 1.424(12)
C227 C228 1.412(11)
C229 C230 1.512(12)
C232 C233 1.534(12)
C234 C235 1.518(14)
C237 C238 1.563(14)
C239 C240 1.488(13)
C242 C243 1.483(14)
C244 C245 1.514(13)
C247 C248 1.464(14)
